data_2206158
loop_
_publ_author_name
'Hong-Tao Mu'
'He-Yang Li'
'Hai-Bin Song'
'Wen-Bin Chen'

_publ_section_title
;2-Hydroxy-2'-oxo-1,2,3,3a,8,8a,1',2',3',4'-decahydrospiro[cyclopenta[<i>a</i>]indene-3,1'-naphthalen]-8-yl
 acetate
;
_journal_issue 7
_journal_name_full 'Acta Crystallographica Section E'
_journal_page_first o2305
_journal_page_last o2307
_journal_paper_doi 10.1107/S1600536805019835
_journal_volume 61
_journal_year 2005
_chemical_formula_iupac 'C23 H22 O4'
_chemical_formula_moiety 'C23 H22 O4'
_chemical_formula_sum 'C23 H22 O4'
_chemical_formula_weight 362.41
_chemical_name_common 'exo spiroalcohol'
_chemical_name_systematic
;2-Hydroxy-2'-oxo-1,2,3,3a,8,8a,1',2',3',4'-decahydrospiro[cyclopenta[a]indene-
3,1'-naphthalen]-8-yl
 acetate
;
_space_group_IT_number 7
_symmetry_cell_setting monoclinic
_symmetry_space_group_name_Hall 'P -2yc'
_symmetry_space_group_name_H-M 'P 1 c 1'
_atom_sites_solution_hydrogens geom
_atom_sites_solution_primary direct
_atom_sites_solution_secondary difmap
_cell_angle_alpha 90.00
_cell_angle_beta 109.154(16)
_cell_angle_gamma 90.00
_cell_formula_units_Z 4
_cell_length_a 10.949(4)
_cell_length_b 9.344(3)
_cell_length_c 18.961(5)
_cell_measurement_reflns_used 845
_cell_measurement_temperature 293(2)
_cell_measurement_theta_max 25.90
_cell_measurement_theta_min 2.91
_cell_volume 1832.5(10)
_computing_cell_refinement 'SAINT (Bruker, 1999)'
_computing_data_collection 'SMART (Bruker, 1998)'
_computing_data_reduction SAINT
_computing_molecular_graphics 'SHELXTL (Bruker, 1999)'
_computing_publication_material SHELXTL
_computing_structure_refinement 'SHELXL97 (Sheldrick, 1997)'
_computing_structure_solution 'SHELXS97 (Sheldrick, 1997)'
_diffrn_ambient_temperature 293(2)
_diffrn_measured_fraction_theta_full 0.999
_diffrn_measured_fraction_theta_max 0.999
_diffrn_measurement_device_type 'Bruker SMART CCD area-detector'
_diffrn_measurement_method '\f and \w'
_diffrn_radiation_monochromator graphite
_diffrn_radiation_source 'fine-focus sealed tube'
_diffrn_radiation_type MoK\a
_diffrn_radiation_wavelength 0.71073
_diffrn_reflns_av_R_equivalents 0.0221
_diffrn_reflns_av_sigmaI/netI 0.0249
_diffrn_reflns_limit_h_max 13
_diffrn_reflns_limit_h_min -11
_diffrn_reflns_limit_k_max 9
_diffrn_reflns_limit_k_min -11
_diffrn_reflns_limit_l_max 12
_diffrn_reflns_limit_l_min -22
_diffrn_reflns_number 9262
_diffrn_reflns_theta_full 25.01
_diffrn_reflns_theta_max 25.01
_diffrn_reflns_theta_min 2.18
_diffrn_standards_decay_% 0
_diffrn_standards_number 0
_exptl_absorpt_coefficient_mu 0.089
_exptl_absorpt_correction_T_max 0.979
_exptl_absorpt_correction_T_min 0.970
_exptl_absorpt_correction_type multi-scan
_exptl_absorpt_process_details '(SADABS; Sheldrick, 1996)'
_exptl_crystal_colour colorless
_exptl_crystal_density_diffrn 1.314
_exptl_crystal_density_method 'not measured'
_exptl_crystal_description Prism
_exptl_crystal_F_000 768
_exptl_crystal_size_max 0.30
_exptl_crystal_size_mid 0.28
_exptl_crystal_size_min 0.24
_refine_diff_density_max 0.142
_refine_diff_density_min -0.224
_refine_ls_extinction_method none
_refine_ls_goodness_of_fit_ref 1.058
_refine_ls_hydrogen_treatment constr
_refine_ls_matrix_type full
_refine_ls_number_parameters 491
_refine_ls_number_reflns 3227
_refine_ls_number_restraints 2
_refine_ls_restrained_S_all 1.057
_refine_ls_R_factor_all 0.0454
_refine_ls_R_factor_gt 0.0338
_refine_ls_shift/su_max 0.001
_refine_ls_shift/su_mean 0.000
_refine_ls_structure_factor_coef Fsqd
_refine_ls_weighting_details 'w = 1/[\s^2^(Fo^2^)+(0.0469P)^2^+0.27P] where P = (Fo^2^+2Fc^2^)/3'
_refine_ls_weighting_scheme calc
_refine_ls_wR_factor_gt 0.0792
_refine_ls_wR_factor_ref 0.0873
_reflns_number_gt 2702
_reflns_number_total 3227
_reflns_threshold_expression I>2\s(I)
_cod_data_source_file ci6600.cif
_cod_data_source_block I
_cod_depositor_comments
;
The following automatic conversions were performed:
'_symmetry_cell_setting' value 'Monoclinic' changed to 'monoclinic'
according to '/home/saulius/struct/CIF-dictionaries/cif_core.dic'
dictionary named 'cif_core.dic' version 2.4.1 from 2010-06-29.

Automatic conversion script
Id: cif_fix_enum 1527 2010-12-29 10:47:43Z saulius 

The following automatic conversions were performed:

'_symmetry_cell_setting' value 'Monoclinic' changed to 'monoclinic'
according to /home/saulius/struct/CIF-dictionaries/cif_core.dic
dictionary named 'cif_core.dic' version 2.4.1 from 2010-06-29.

Automatic conversion script
Id: cif_fix_values 1715 2011-07-08 13:25:40Z adriana 
;
_cod_original_sg_symbol_H-M 'P c'
_cod_database_code 2206158
_cod_database_fobs_code 2206158

loop_
_symmetry_equiv_pos_as_xyz
'x, y, z'
'x, -y, z+1/2'

loop_
_atom_site_label
_atom_site_fract_x
_atom_site_fract_y
_atom_site_fract_z
_atom_site_U_iso_or_equiv
_atom_site_adp_type
_atom_site_calc_flag
_atom_site_refinement_flags
_atom_site_occupancy
_atom_site_type_symbol
O1 0.7464(2) 0.1675(3) 0.25785(14) 0.0475(6) Uani d . 1 O
O2 0.5656(3) 0.0509(3) 0.19314(17) 0.0635(8) Uani d . 1 O
O3 0.5137(2) 0.5843(3) 0.21265(13) 0.0435(6) Uani d . 1 O
O4 0.2661(2) 0.4780(3) 0.26862(15) 0.0507(6) Uani d . 1 O
H4 0.2184 0.4198 0.2403 0.076 Uiso calc R 1 H
C1 0.4922(3) 0.6114(3) 0.40150(17) 0.0327(7) Uani d . 1 C
C2 0.4970(3) 0.5362(4) 0.46604(19) 0.0403(8) Uani d . 1 C
H2 0.4985 0.4367 0.4652 0.048 Uiso calc R 1 H
C3 0.4996(3) 0.6050(4) 0.53099(19) 0.0465(9) Uani d . 1 C
H3 0.5046 0.5523 0.5735 0.056 Uiso calc R 1 H
C4 0.4946(3) 0.7530(4) 0.5324(2) 0.0481(9) Uani d . 1 C
H4A 0.4954 0.8005 0.5757 0.058 Uiso calc R 1 H
C5 0.4884(3) 0.8290(4) 0.46948(19) 0.0425(8) Uani d . 1 C
H5 0.4834 0.9283 0.4703 0.051 Uiso calc R 1 H
C6 0.4896(3) 0.7603(3) 0.40396(17) 0.0349(7) Uani d . 1 C
C7 0.4879(4) 0.8490(4) 0.33689(19) 0.0428(8) Uani d . 1 C
H7A 0.5759 0.8708 0.3396 0.051 Uiso calc R 1 H
H7B 0.4436 0.9386 0.3374 0.051 Uiso calc R 1 H
C8 0.4196(4) 0.7691(4) 0.2640(2) 0.0434(9) Uani d . 1 C
H8A 0.3289 0.7569 0.2582 0.052 Uiso calc R 1 H
H8B 0.4256 0.8244 0.2220 0.052 Uiso calc R 1 H
C9 0.4817(3) 0.6256(3) 0.26535(17) 0.0343(7) Uani d . 1 C
C10 0.4968(3) 0.5288(3) 0.33256(16) 0.0323(7) Uani d . 1 C
C11 0.3878(3) 0.4137(4) 0.30534(18) 0.0360(7) Uani d . 1 C
H11 0.3819 0.3625 0.3492 0.043 Uiso calc R 1 H
C12 0.4362(4) 0.3078(4) 0.2582(2) 0.0405(9) Uani d . 1 C
H12A 0.3951 0.2151 0.2559 0.049 Uiso calc R 1 H
H12B 0.4186 0.3435 0.2078 0.049 Uiso calc R 1 H
C13 0.5820(3) 0.2974(3) 0.29904(17) 0.0339(7) Uani d . 1 C
H13 0.5996 0.2107 0.3298 0.041 Uiso calc R 1 H
C14 0.6191(3) 0.4308(3) 0.35153(16) 0.0318(7) Uani d . 1 C
H14 0.6418 0.3989 0.4035 0.038 Uiso calc R 1 H
C15 0.7368(3) 0.4911(3) 0.33920(17) 0.0328(7) Uani d . 1 C
C16 0.8131(3) 0.6052(4) 0.37598(18) 0.0397(8) Uani d . 1 C
H16 0.7924 0.6552 0.4129 0.048 Uiso calc R 1 H
C17 0.9207(3) 0.6432(4) 0.3566(2) 0.0492(9) Uani d . 1 C
H17 0.9718 0.7199 0.3804 0.059 Uiso calc R 1 H
C18 0.9524(4) 0.5685(5) 0.3024(2) 0.0572(10) Uani d . 1 C
H18 1.0253 0.5944 0.2905 0.069 Uiso calc R 1 H
C19 0.8769(4) 0.4554(4) 0.2655(2) 0.0533(10) Uani d . 1 C
H19 0.8979 0.4058 0.2286 0.064 Uiso calc R 1 H
C20 0.7684(3) 0.4168(4) 0.28466(18) 0.0364(7) Uani d . 1 C
C21 0.6725(3) 0.2998(3) 0.25174(18) 0.0384(7) Uani d . 1 C
H21 0.6236 0.3206 0.1994 0.046 Uiso calc R 1 H
C22 0.6800(4) 0.0508(4) 0.2255(2) 0.0474(9) Uani d . 1 C
C23 0.7670(5) -0.0770(5) 0.2362(3) 0.0740(13) Uani d . 1 C
H23A 0.7184 -0.1574 0.2099 0.111 Uiso calc R 1 H
H23B 0.8022 -0.0991 0.2884 0.111 Uiso calc R 1 H
H23C 0.8361 -0.0563 0.2171 0.111 Uiso calc R 1 H
O5 -0.0868(2) 0.5807(3) 0.57678(13) 0.0428(5) Uani d . 1 O
O6 0.0946(3) 0.6868(2) 0.64719(16) 0.0534(7) Uani d . 1 O
O7 0.1328(2) 0.1634(3) 0.62232(13) 0.0467(6) Uani d . 1 O
O8 0.3909(2) 0.2686(3) 0.56607(14) 0.0469(6) Uani d . 1 O
H8 0.4227 0.3072 0.6069 0.070 Uiso calc R 1 H
C24 0.1646(3) 0.1232(3) 0.43745(17) 0.0328(7) Uani d . 1 C
C25 0.1590(3) 0.1919(4) 0.37097(19) 0.0426(8) Uani d . 1 C
H25 0.1567 0.2913 0.3691 0.051 Uiso calc R 1 H
C26 0.1567(4) 0.1161(4) 0.3079(2) 0.0504(9) Uani d . 1 C
H26 0.1515 0.1647 0.2642 0.060 Uiso calc R 1 H
C27 0.1622(3) -0.0305(5) 0.3098(2) 0.0521(10) Uani d . 1 C
H27 0.1594 -0.0819 0.2673 0.063 Uiso calc R 1 H
C28 0.1717(3) -0.1009(4) 0.3752(2) 0.0453(8) Uani d . 1 C
H28 0.1790 -0.2001 0.3769 0.054 Uiso calc R 1 H
C29 0.1707(3) -0.0269(3) 0.43910(19) 0.0365(7) Uani d . 1 C
C30 0.1751(4) -0.1085(4) 0.5084(2) 0.0467(9) Uani d . 1 C
H30A 0.2235 -0.1963 0.5109 0.056 Uiso calc R 1 H
H30B 0.0878 -0.1338 0.5059 0.056 Uiso calc R 1 H
C31 0.2380(4) -0.0203(4) 0.5782(2) 0.0453(10) Uani d . 1 C
H31A 0.2334 -0.0723 0.6216 0.054 Uiso calc R 1 H
H31B 0.3284 -0.0051 0.5841 0.054 Uiso calc R 1 H
C32 0.1723(3) 0.1199(3) 0.57363(17) 0.0335(7) Uani d . 1 C
C33 0.1585(3) 0.2117(3) 0.50402(17) 0.0306(7) Uani d . 1 C
C34 0.2671(3) 0.3286(3) 0.52908(18) 0.0352(7) Uani d . 1 C
H34 0.2710 0.3773 0.4841 0.042 Uiso calc R 1 H
C35 0.2190(4) 0.4359(4) 0.5742(2) 0.0392(9) Uani d . 1 C
H35A 0.2596 0.5284 0.5750 0.047 Uiso calc R 1 H
H35B 0.2372 0.4031 0.6251 0.047 Uiso calc R 1 H
C36 0.0725(3) 0.4453(3) 0.53370(18) 0.0352(7) Uani d . 1 C
H36 0.0541 0.5306 0.5019 0.042 Uiso calc R 1 H
C37 0.0363(3) 0.3096(3) 0.48316(16) 0.0319(7) Uani d . 1 C
H37 0.0146 0.3388 0.4308 0.038 Uiso calc R 1 H
C38 -0.0837(3) 0.2516(3) 0.49555(16) 0.0334(7) Uani d . 1 C
C39 -0.1603(3) 0.1381(4) 0.46022(19) 0.0424(8) Uani d . 1 C
H39 -0.1394 0.0846 0.4245 0.051 Uiso calc R 1 H
C40 -0.2691(3) 0.1057(4) 0.4791(2) 0.0499(9) Uani d . 1 C
H40 -0.3217 0.0298 0.4555 0.060 Uiso calc R 1 H
C41 -0.3010(4) 0.1837(4) 0.5323(2) 0.0524(10) Uani d . 1 C
H41 -0.3742 0.1600 0.5444 0.063 Uiso calc R 1 H
C42 -0.2240(3) 0.2972(4) 0.5676(2) 0.0454(8) Uani d . 1 C
H42 -0.2456 0.3507 0.6032 0.055 Uiso calc R 1 H
C43 -0.1148(3) 0.3305(4) 0.54953(18) 0.0364(7) Uani d . 1 C
C44 -0.0170(3) 0.4452(3) 0.58184(18) 0.0354(7) Uani d . 1 C
H44 0.0325 0.4235 0.6340 0.042 Uiso calc R 1 H
C45 -0.0196(4) 0.6928(3) 0.61221(19) 0.0406(8) Uani d . 1 C
C46 -0.1003(5) 0.8235(4) 0.6043(3) 0.0650(11) Uani d . 1 C
H46A -0.1127 0.8443 0.6511 0.097 Uiso calc R 1 H
H46B -0.1827 0.8079 0.5667 0.097 Uiso calc R 1 H
H46C -0.0576 0.9026 0.5901 0.097 Uiso calc R 1 H

loop_
_atom_site_aniso_label
_atom_site_aniso_U_11
_atom_site_aniso_U_22
_atom_site_aniso_U_33
_atom_site_aniso_U_12
_atom_site_aniso_U_13
_atom_site_aniso_U_23
O1 0.0502(15) 0.0411(13) 0.0517(15) 0.0081(11) 0.0175(12) -0.0071(11)
O2 0.072(2) 0.0475(17) 0.0600(19) -0.0094(14) 0.0058(16) -0.0026(13)
O3 0.0488(15) 0.0502(14) 0.0301(13) 0.0053(12) 0.0109(11) 0.0025(11)
O4 0.0310(13) 0.0527(15) 0.0603(17) 0.0010(11) 0.0040(11) -0.0105(12)
C1 0.0283(16) 0.0378(17) 0.0328(16) -0.0011(13) 0.0112(13) -0.0015(13)
C2 0.0434(19) 0.0424(19) 0.0383(19) -0.0030(15) 0.0178(15) -0.0007(15)
C3 0.045(2) 0.063(2) 0.0341(18) -0.0033(18) 0.0170(15) -0.0014(16)
C4 0.044(2) 0.063(2) 0.0405(19) -0.0063(17) 0.0179(15) -0.0163(17)
C5 0.0388(18) 0.0418(19) 0.047(2) -0.0068(15) 0.0140(15) -0.0142(16)
C6 0.0295(16) 0.0390(17) 0.0362(17) -0.0033(14) 0.0108(13) -0.0043(14)
C7 0.0457(19) 0.0340(17) 0.048(2) -0.0024(15) 0.0150(15) -0.0029(15)
C8 0.047(2) 0.0421(19) 0.038(2) 0.0048(17) 0.0107(17) 0.0032(16)
C9 0.0264(16) 0.0414(18) 0.0298(17) -0.0041(13) 0.0022(13) -0.0032(14)
C10 0.0343(17) 0.0346(16) 0.0268(15) 0.0005(14) 0.0086(13) 0.0009(13)
C11 0.0288(17) 0.0396(17) 0.0375(17) -0.0030(14) 0.0082(13) 0.0006(14)
C12 0.038(2) 0.0345(19) 0.045(2) -0.0026(15) 0.0092(17) -0.0063(15)
C13 0.0376(17) 0.0298(15) 0.0324(16) -0.0014(13) 0.0087(13) 0.0007(13)
C14 0.0321(16) 0.0360(16) 0.0257(15) 0.0015(13) 0.0075(12) 0.0017(13)
C15 0.0299(16) 0.0352(17) 0.0301(16) 0.0047(13) 0.0054(12) 0.0065(13)
C16 0.0362(18) 0.0419(19) 0.0377(19) -0.0022(15) 0.0074(14) -0.0038(15)
C17 0.041(2) 0.050(2) 0.052(2) -0.0094(17) 0.0087(17) 0.0003(18)
C18 0.048(2) 0.067(3) 0.063(3) -0.0119(19) 0.0279(19) 0.004(2)
C19 0.055(2) 0.062(2) 0.053(2) -0.0036(19) 0.0317(19) -0.0055(19)
C20 0.0378(18) 0.0383(17) 0.0332(17) 0.0033(14) 0.0118(14) 0.0033(14)
C21 0.0419(19) 0.0386(18) 0.0331(17) 0.0046(15) 0.0100(14) -0.0020(14)
C22 0.066(3) 0.038(2) 0.042(2) 0.0017(17) 0.022(2) -0.0020(15)
C23 0.102(4) 0.046(2) 0.085(3) 0.016(2) 0.045(3) 0.001(2)
O5 0.0394(13) 0.0445(13) 0.0436(13) 0.0069(11) 0.0123(10) -0.0035(11)
O6 0.0565(19) 0.0414(15) 0.0533(17) 0.0020(12) 0.0058(14) -0.0026(11)
O7 0.0536(16) 0.0593(15) 0.0306(13) 0.0067(12) 0.0185(12) 0.0049(12)
O8 0.0316(13) 0.0559(15) 0.0490(14) 0.0040(11) 0.0077(10) -0.0102(12)
C24 0.0267(16) 0.0394(18) 0.0314(16) -0.0006(13) 0.0085(13) 0.0001(14)
C25 0.044(2) 0.047(2) 0.0378(19) -0.0011(16) 0.0153(16) 0.0020(16)
C26 0.050(2) 0.071(3) 0.0324(19) 0.0006(19) 0.0178(16) -0.0015(17)
C27 0.041(2) 0.076(3) 0.041(2) -0.0034(18) 0.0151(16) -0.0201(18)
C28 0.0351(17) 0.0480(19) 0.055(2) -0.0026(15) 0.0172(15) -0.0139(17)
C29 0.0283(16) 0.0393(18) 0.0425(18) -0.0026(14) 0.0125(14) -0.0023(15)
C30 0.048(2) 0.0379(19) 0.057(2) -0.0003(16) 0.0213(17) 0.0017(16)
C31 0.047(2) 0.043(2) 0.044(2) 0.0048(17) 0.0117(18) 0.0129(17)
C32 0.0279(16) 0.0400(18) 0.0297(17) -0.0030(13) 0.0057(13) 0.0037(13)
C33 0.0289(16) 0.0351(16) 0.0276(15) -0.0008(13) 0.0092(12) 0.0018(13)
C34 0.0303(17) 0.0386(17) 0.0359(17) -0.0004(14) 0.0097(13) 0.0022(14)
C35 0.0328(19) 0.041(2) 0.041(2) -0.0018(15) 0.0085(15) -0.0092(15)
C36 0.0344(17) 0.0339(16) 0.0366(17) 0.0004(14) 0.0106(13) 0.0001(14)
C37 0.0323(16) 0.0359(16) 0.0253(15) 0.0004(13) 0.0063(12) 0.0022(12)
C38 0.0290(16) 0.0385(17) 0.0287(16) 0.0020(14) 0.0040(12) 0.0060(13)
C39 0.0374(19) 0.045(2) 0.0394(19) -0.0026(15) 0.0049(15) -0.0020(14)
C40 0.040(2) 0.049(2) 0.054(2) -0.0129(17) 0.0057(17) 0.0030(18)
C41 0.037(2) 0.064(2) 0.056(2) -0.0097(17) 0.0150(17) 0.0079(19)
C42 0.039(2) 0.053(2) 0.046(2) 0.0022(16) 0.0179(16) 0.0024(16)
C43 0.0342(17) 0.0409(17) 0.0333(17) 0.0001(14) 0.0099(14) 0.0048(14)
C44 0.0353(17) 0.0375(17) 0.0317(16) 0.0071(14) 0.0088(13) 0.0020(13)
C45 0.053(2) 0.039(2) 0.0334(18) 0.0041(15) 0.0186(17) 0.0023(14)
C46 0.072(3) 0.047(2) 0.080(3) 0.016(2) 0.030(2) 0.003(2)

loop_
_atom_type_symbol
_atom_type_description
_atom_type_scat_dispersion_real
_atom_type_scat_dispersion_imag
_atom_type_scat_source
C C 0.0033 0.0000 'International Tables Vol C Tables 4.2.6.8 and 6.1.1.4'
H H 0.0000 0.0000 'International Tables Vol C Tables 4.2.6.8 and 6.1.1.4'
O O 0.0106 0.0000 'International Tables Vol C Tables 4.2.6.8 and 6.1.1.4'

loop_
_geom_angle_atom_site_label_1
_geom_angle_atom_site_label_2
_geom_angle_atom_site_label_3
_geom_angle
_geom_angle_publ_flag
C22 O1 C21 116.7(3) ?
C11 O4 H4 109.5 ?
C6 C1 C2 117.9(3) ?
C6 C1 C10 122.6(3) ?
C2 C1 C10 119.4(3) ?
C3 C2 C1 122.0(3) ?
C3 C2 H2 119.0 ?
C1 C2 H2 119.0 ?
C2 C3 C4 119.6(3) ?
C2 C3 H3 120.2 ?
C4 C3 H3 120.2 ?
C5 C4 C3 119.4(3) ?
C5 C4 H4A 120.3 ?
C3 C4 H4A 120.3 ?
C4 C5 C6 121.5(3) ?
C4 C5 H5 119.3 ?
C6 C5 H5 119.3 ?
C1 C6 C5 119.6(3) ?
C1 C6 C7 120.9(3) ?
C5 C6 C7 119.5(3) ?
C6 C7 C8 111.1(3) ?
C6 C7 H7A 109.4 ?
C8 C7 H7A 109.4 ?
C6 C7 H7B 109.4 ?
C8 C7 H7B 109.4 ?
H7A C7 H7B 108.0 ?
C9 C8 C7 109.6(3) ?
C9 C8 H8A 109.7 ?
C7 C8 H8A 109.7 ?
C9 C8 H8B 109.7 ?
C7 C8 H8B 109.7 ?
H8A C8 H8B 108.2 ?
O3 C9 C8 121.1(3) ?
O3 C9 C10 120.9(3) ?
C8 C9 C10 117.9(3) ?
C9 C10 C1 112.9(3) yes
C9 C10 C11 105.7(2) yes
C1 C10 C11 113.2(2) yes
C9 C10 C14 112.9(2) yes
C1 C10 C14 111.3(2) yes
C11 C10 C14 100.1(2) yes
O4 C11 C12 115.7(3) yes
O4 C11 C10 111.3(3) yes
C12 C11 C10 105.3(3) yes
O4 C11 H11 108.1 ?
C12 C11 H11 108.1 ?
C10 C11 H11 108.1 ?
C13 C12 C11 104.3(3) ?
C13 C12 H12A 110.9 ?
C11 C12 H12A 110.9 ?
C13 C12 H12B 110.9 ?
C11 C12 H12B 110.9 ?
H12A C12 H12B 108.9 ?
C12 C13 C21 117.9(3) yes
C12 C13 C14 106.4(2) yes
C21 C13 C14 106.1(2) yes
C12 C13 H13 108.7 ?
C21 C13 H13 108.7 ?
C14 C13 H13 108.7 ?
C15 C14 C13 105.0(2) yes
C15 C14 C10 117.4(2) yes
C13 C14 C10 107.2(2) yes
C15 C14 H14 109.0 ?
C13 C14 H14 109.0 ?
C10 C14 H14 109.0 ?
C20 C15 C16 120.2(3) ?
C20 C15 C14 111.7(3) ?
C16 C15 C14 128.1(3) ?
C17 C16 C15 119.0(3) ?
C17 C16 H16 120.5 ?
C15 C16 H16 120.5 ?
C18 C17 C16 120.7(3) ?
C18 C17 H17 119.7 ?
C16 C17 H17 119.7 ?
C17 C18 C19 120.6(3) ?
C17 C18 H18 119.7 ?
C19 C18 H18 119.7 ?
C18 C19 C20 118.9(4) ?
C18 C19 H19 120.5 ?
C20 C19 H19 120.5 ?
C15 C20 C19 120.5(3) ?
C15 C20 C21 111.3(3) ?
C19 C20 C21 128.1(3) ?
O1 C21 C20 106.8(3) ?
O1 C21 C13 112.7(3) ?
C20 C21 C13 105.3(3) ?
O1 C21 H21 110.6 ?
C20 C21 H21 110.6 ?
C13 C21 H21 110.6 ?
O2 C22 O1 123.4(3) ?
O2 C22 C23 125.4(4) ?
O1 C22 C23 111.1(4) ?
C22 C23 H23A 109.5 ?
C22 C23 H23B 109.5 ?
H23A C23 H23B 109.5 ?
C22 C23 H23C 109.5 ?
H23A C23 H23C 109.5 ?
H23B C23 H23C 109.5 ?
C45 O5 C44 117.2(3) ?
C34 O8 H8 109.5 ?
C25 C24 C29 117.8(3) ?
C25 C24 C33 119.7(3) ?
C29 C24 C33 122.4(3) ?
C26 C25 C24 121.9(3) ?
C26 C25 H25 119.1 ?
C24 C25 H25 119.1 ?
C27 C26 C25 120.1(3) ?
C27 C26 H26 120.0 ?
C25 C26 H26 120.0 ?
C26 C27 C28 119.3(3) ?
C26 C27 H27 120.3 ?
C28 C27 H27 120.3 ?
C27 C28 C29 121.6(4) ?
C27 C28 H28 119.2 ?
C29 C28 H28 119.2 ?
C28 C29 C24 119.3(3) ?
C28 C29 C30 119.9(3) ?
C24 C29 C30 120.9(3) ?
C29 C30 C31 111.2(3) ?
C29 C30 H30A 109.4 ?
C31 C30 H30A 109.4 ?
C29 C30 H30B 109.4 ?
C31 C30 H30B 109.4 ?
H30A C30 H30B 108.0 ?
C32 C31 C30 110.8(3) ?
C32 C31 H31A 109.5 ?
C30 C31 H31A 109.5 ?
C32 C31 H31B 109.5 ?
C30 C31 H31B 109.5 ?
H31A C31 H31B 108.1 ?
O7 C32 C31 122.6(3) ?
O7 C32 C33 120.5(3) ?
C31 C32 C33 116.9(3) ?
C24 C33 C32 112.8(3) yes
C24 C33 C37 111.9(2) yes
C32 C33 C37 112.3(2) yes
C24 C33 C34 113.1(2) yes
C32 C33 C34 106.1(2) yes
C37 C33 C34 99.8(2) yes
O8 C34 C35 115.7(3) yes
O8 C34 C33 112.4(3) yes
C35 C34 C33 105.2(3) yes
O8 C34 H34 107.8 ?
C35 C34 H34 107.8 ?
C33 C34 H34 107.8 ?
C34 C35 C36 104.7(3) ?
C34 C35 H35A 110.8 ?
C36 C35 H35A 110.8 ?
C34 C35 H35B 110.8 ?
C36 C35 H35B 110.8 ?
H35A C35 H35B 108.9 ?
C35 C36 C44 117.8(3) yes
C35 C36 C37 105.8(2) yes
C44 C36 C37 106.3(3) yes
C35 C36 H36 108.9 ?
C44 C36 H36 108.9 ?
C37 C36 H36 108.9 ?
C38 C37 C36 104.8(2) yes
C38 C37 C33 117.9(2) yes
C36 C37 C33 107.3(2) yes
C38 C37 H37 108.9 ?
C36 C37 H37 108.9 ?
C33 C37 H37 108.9 ?
C39 C38 C43 120.5(3) ?
C39 C38 C37 128.4(3) ?
C43 C38 C37 111.1(3) ?
C38 C39 C40 118.6(3) ?
C38 C39 H39 120.7 ?
C40 C39 H39 120.7 ?
C41 C40 C39 121.3(3) ?
C41 C40 H40 119.4 ?
C39 C40 H40 119.4 ?
C40 C41 C42 120.0(3) ?
C40 C41 H41 120.0 ?
C42 C41 H41 120.0 ?
C41 C42 C43 119.4(3) ?
C41 C42 H42 120.3 ?
C43 C42 H42 120.3 ?
C42 C43 C38 120.2(3) ?
C42 C43 C44 128.3(3) ?
C38 C43 C44 111.5(3) ?
O5 C44 C43 107.7(2) ?
O5 C44 C36 112.3(2) ?
C43 C44 C36 105.4(3) ?
O5 C44 H44 110.4 ?
C43 C44 H44 110.4 ?
C36 C44 H44 110.4 ?
O6 C45 O5 122.8(3) ?
O6 C45 C46 124.5(4) ?
O5 C45 C46 112.6(3) ?
C45 C46 H46A 109.5 ?
C45 C46 H46B 109.5 ?
H46A C46 H46B 109.5 ?
C45 C46 H46C 109.5 ?
H46A C46 H46C 109.5 ?
H46B C46 H46C 109.5 ?

loop_
_geom_bond_atom_site_label_1
_geom_bond_atom_site_label_2
_geom_bond_distance
_geom_bond_publ_flag
O1 C22 1.342(4) y
O1 C21 1.462(4) y
O2 C22 1.200(5) y
O3 C9 1.225(4) y
O4 C11 1.419(4) yes
O4 H4 0.82 ?
C1 C6 1.392(4) ?
C1 C2 1.397(5) ?
C1 C10 1.533(4) ?
C2 C3 1.382(5) ?
C2 H2 0.93 ?
C3 C4 1.384(5) ?
C3 H3 0.93 ?
C4 C5 1.371(5) ?
C4 H4A 0.93 ?
C5 C6 1.402(5) ?
C5 H5 0.93 ?
C6 C7 1.513(5) ?
C7 C8 1.532(6) ?
C7 H7A 0.97 ?
C7 H7B 0.97 ?
C8 C9 1.500(5) ?
C8 H8A 0.97 ?
C8 H8B 0.97 ?
C9 C10 1.527(4) ?
C10 C11 1.563(4) ?
C10 C14 1.564(4) ?
C11 C12 1.540(5) ?
C11 H11 0.98 ?
C12 C13 1.533(5) ?
C12 H12A 0.97 ?
C12 H12B 0.97 ?
C13 C21 1.539(5) ?
C13 C14 1.563(4) ?
C13 H13 0.98 ?
C14 C15 1.493(4) ?
C14 H14 0.98 ?
C15 C20 1.380(5) ?
C15 C16 1.393(5) ?
C16 C17 1.390(5) ?
C16 H16 0.93 ?
C17 C18 1.378(6) ?
C17 H17 0.93 ?
C18 C19 1.381(5) ?
C18 H18 0.93 ?
C19 C20 1.398(5) ?
C19 H19 0.93 ?
C20 C21 1.503(5) ?
C21 H21 0.98 ?
C22 C23 1.499(6) ?
C23 H23A 0.96 ?
C23 H23B 0.96 ?
C23 H23C 0.96 ?
O5 C45 1.329(4) y
O5 C44 1.465(4) y
O6 C45 1.210(5) y
O7 C32 1.211(4) y
O8 C34 1.421(4) yes
O8 H8 0.82 ?
C24 C25 1.398(4) ?
C24 C29 1.404(5) ?
C24 C33 1.528(4) ?
C25 C26 1.382(5) ?
C25 H25 0.93 ?
C26 C27 1.371(6) ?
C26 H26 0.93 ?
C27 C28 1.378(5) ?
C27 H27 0.93 ?
C28 C29 1.398(5) ?
C28 H28 0.93 ?
C29 C30 1.505(5) ?
C30 C31 1.520(6) ?
C30 H30A 0.97 ?
C30 H30B 0.97 ?
C31 C32 1.483(5) ?
C31 H31A 0.97 ?
C31 H31B 0.97 ?
C32 C33 1.539(4) ?
C33 C37 1.561(4) ?
C33 C34 1.569(4) ?
C34 C35 1.520(5) ?
C34 H34 0.98 ?
C35 C36 1.537(5) ?
C35 H35A 0.97 ?
C35 H35B 0.97 ?
C36 C44 1.543(4) ?
C36 C37 1.561(4) ?
C36 H36 0.98 ?
C37 C38 1.509(4) ?
C37 H37 0.98 ?
C38 C39 1.381(5) ?
C38 C43 1.391(5) ?
C39 C40 1.385(5) ?
C39 H39 0.93 ?
C40 C41 1.378(6) ?
C40 H40 0.93 ?
C41 C42 1.383(5) ?
C41 H41 0.93 ?
C42 C43 1.384(5) ?
C42 H42 0.93 ?
C43 C44 1.497(5) ?
C44 H44 0.98 ?
C45 C46 1.486(5) ?
C46 H46A 0.96 ?
C46 H46B 0.96 ?
C46 H46C 0.96 ?

loop_
_geom_hbond_atom_site_label_D
_geom_hbond_atom_site_label_H
_geom_hbond_atom_site_label_A
_geom_hbond_site_symmetry_A
_geom_hbond_distance_DH
_geom_hbond_distance_HA
_geom_hbond_distance_DA
_geom_hbond_angle_DHA
_geom_hbond_publ_flag
O4 H4 O6 2_564 0.82 2.09 2.891(4) 165 yes
O8 H8 O3 2_565 0.82 2.18 2.994(3) 177 yes

loop_
_geom_torsion_atom_site_label_1
_geom_torsion_atom_site_label_2
_geom_torsion_atom_site_label_3
_geom_torsion_atom_site_label_4
_geom_torsion
C6 C1 C2 C3 -0.2(5)
C10 C1 C2 C3 176.8(3)
C1 C2 C3 C4 1.4(5)
C2 C3 C4 C5 -0.6(5)
C3 C4 C5 C6 -1.3(5)
C2 C1 C6 C5 -1.6(4)
C10 C1 C6 C5 -178.6(3)
C2 C1 C6 C7 178.4(3)
C10 C1 C6 C7 1.5(5)
C4 C5 C6 C1 2.4(5)
C4 C5 C6 C7 -177.6(3)
C1 C6 C7 C8 30.2(4)
C5 C6 C7 C8 -149.8(3)
C6 C7 C8 C9 -54.9(4)
C7 C8 C9 O3 -131.1(3)
C7 C8 C9 C10 52.3(4)
O3 C9 C10 C1 162.2(3)
C8 C9 C10 C1 -21.2(4)
O3 C9 C10 C11 -73.6(3)
C8 C9 C10 C11 103.0(3)
O3 C9 C10 C14 34.9(4)
C8 C9 C10 C14 -148.5(3)
C6 C1 C10 C9 -6.9(4)
C2 C1 C10 C9 176.2(3)
C6 C1 C10 C11 -126.9(3)
C2 C1 C10 C11 56.2(4)
C6 C1 C10 C14 121.2(3)
C2 C1 C10 C14 -55.7(4)
C9 C10 C11 O4 -49.2(3)
C1 C10 C11 O4 74.7(3)
C14 C10 C11 O4 -166.7(3)
C9 C10 C11 C12 76.8(3)
C1 C10 C11 C12 -159.2(3)
C14 C10 C11 C12 -40.6(3)
O4 C11 C12 C13 160.5(3)
C10 C11 C12 C13 37.2(3)
C11 C12 C13 C21 -136.7(3)
C11 C12 C13 C14 -17.9(3)
C12 C13 C14 C15 -133.1(3)
C21 C13 C14 C15 -6.9(3)
C12 C13 C14 C10 -7.5(3)
C21 C13 C14 C10 118.8(3)
C9 C10 C14 C15 34.9(4)
C1 C10 C14 C15 -93.2(3)
C11 C10 C14 C15 146.8(3)
C9 C10 C14 C13 -82.9(3)
C1 C10 C14 C13 149.0(3)
C11 C10 C14 C13 29.0(3)
C13 C14 C15 C20 3.2(3)
C10 C14 C15 C20 -115.8(3)
C13 C14 C15 C16 -175.6(3)
C10 C14 C15 C16 65.5(4)
C20 C15 C16 C17 0.3(5)
C14 C15 C16 C17 179.0(3)
C15 C16 C17 C18 -0.6(5)
C16 C17 C18 C19 0.8(6)
C17 C18 C19 C20 -0.7(6)
C16 C15 C20 C19 -0.2(5)
C14 C15 C20 C19 -179.1(3)
C16 C15 C20 C21 -179.2(3)
C14 C15 C20 C21 1.9(4)
C18 C19 C20 C15 0.4(5)
C18 C19 C20 C21 179.2(3)
C22 O1 C21 C20 -174.2(3)
C22 O1 C21 C13 70.6(4)
C15 C20 C21 O1 -126.4(3)
C19 C20 C21 O1 54.7(4)
C15 C20 C21 C13 -6.3(4)
C19 C20 C21 C13 174.8(3)
C12 C13 C21 O1 -117.0(3)
C14 C13 C21 O1 124.0(3)
C12 C13 C21 C20 126.9(3)
C14 C13 C21 C20 7.9(3)
C21 O1 C22 O2 -0.6(5)
C21 O1 C22 C23 -179.8(3)
C29 C24 C25 C26 1.3(5)
C33 C24 C25 C26 -176.2(3)
C24 C25 C26 C27 -1.1(5)
C25 C26 C27 C28 -0.9(5)
C26 C27 C28 C29 2.7(5)
C27 C28 C29 C24 -2.4(5)
C27 C28 C29 C30 177.2(3)
C25 C24 C29 C28 0.4(4)
C33 C24 C29 C28 177.9(3)
C25 C24 C29 C30 -179.2(3)
C33 C24 C29 C30 -1.7(5)
C28 C29 C30 C31 151.9(3)
C24 C29 C30 C31 -28.5(5)
C29 C30 C31 C32 54.7(4)
C30 C31 C32 O7 127.8(4)
C30 C31 C32 C33 -53.6(4)
C25 C24 C33 C32 -177.3(3)
C29 C24 C33 C32 5.3(4)
C25 C24 C33 C37 54.9(4)
C29 C24 C33 C37 -122.5(3)
C25 C24 C33 C34 -56.9(4)
C29 C24 C33 C34 125.7(3)
O7 C32 C33 C24 -158.2(3)
C31 C32 C33 C24 23.1(4)
O7 C32 C33 C37 -30.6(4)
C31 C32 C33 C37 150.7(3)
O7 C32 C33 C34 77.4(4)
C31 C32 C33 C34 -101.3(3)
C24 C33 C34 O8 -73.1(3)
C32 C33 C34 O8 51.2(3)
C37 C33 C34 O8 167.9(2)
C24 C33 C34 C35 160.3(3)
C32 C33 C34 C35 -75.5(3)
C37 C33 C34 C35 41.2(3)
O8 C34 C35 C36 -162.0(3)
C33 C34 C35 C36 -37.4(3)
C34 C35 C36 C44 136.3(3)
C34 C35 C36 C37 17.7(3)
C35 C36 C37 C38 134.5(3)
C44 C36 C37 C38 8.5(3)
C35 C36 C37 C33 8.4(3)
C44 C36 C37 C33 -117.6(3)
C24 C33 C37 C38 92.5(3)
C32 C33 C37 C38 -35.6(4)
C34 C33 C37 C38 -147.6(3)
C24 C33 C37 C36 -149.7(3)
C32 C33 C37 C36 82.2(3)
C34 C33 C37 C36 -29.8(3)
C36 C37 C38 C39 175.0(3)
C33 C37 C38 C39 -65.8(4)
C36 C37 C38 C43 -3.9(3)
C33 C37 C38 C43 115.3(3)
C43 C38 C39 C40 0.6(5)
C37 C38 C39 C40 -178.2(3)
C38 C39 C40 C41 -0.3(5)
C39 C40 C41 C42 0.3(6)
C40 C41 C42 C43 -0.6(5)
C41 C42 C43 C38 0.9(5)
C41 C42 C43 C44 -178.4(3)
C39 C38 C43 C42 -0.9(5)
C37 C38 C43 C42 178.1(3)
C39 C38 C43 C44 178.4(3)
C37 C38 C43 C44 -2.6(3)
C45 O5 C44 C43 170.5(3)
C45 O5 C44 C36 -73.8(3)
C42 C43 C44 O5 -52.7(4)
C38 C43 C44 O5 128.1(3)
C42 C43 C44 C36 -172.8(3)
C38 C43 C44 C36 7.9(3)
C35 C36 C44 O5 114.7(3)
C37 C36 C44 O5 -126.9(3)
C35 C36 C44 C43 -128.3(3)
C37 C36 C44 C43 -9.9(3)
C44 O5 C45 O6 0.5(5)
C44 O5 C45 C46 -179.1(3)
